data_7159958
loop_
_publ_author_name
'Arora, Aditi'
'Kumar, Sumit'
'Kumar, Sandeep'
'Dua, Amita'
'Singh, Brajendra K.'

_publ_section_title
;
 Synthesis, characterization and photophysical studies of dual-emissive
 base-modified fluorescent nucleosides.
;
_journal_issue 24
_journal_name_full 'Organic &amp; biomolecular chemistry'
_journal_page_first 4922
_journal_page_last 4939
_journal_paper_doi 10.1039/d4ob00749b
_journal_volume 22
_journal_year 2024
_chemical_formula_moiety 'C18 H14 N4 O3'
_chemical_formula_sum 'C18 H14 N4 O3'
_chemical_formula_weight 334.33
_chemical_name_systematic 4-(azidomethyl)-N9-phenyl-9,10-dihydro-2H,8H-chromeno[8,7-e][1,3]oxazin-2-one
_space_group_crystal_system monoclinic
_space_group_IT_number 14
_space_group_name_Hall '-P 2ybc'
_space_group_name_H-M_alt 'P 1 21/c 1'
_atom_sites_solution_hydrogens geom
_atom_sites_solution_primary dual
_audit_creation_date 2023-12-20
_audit_creation_method
;
Olex2 1.5
(compiled 2022.04.07 svn.rca3783a0 for OlexSys, GUI svn.r6498)
;
_audit_update_record
;
2024-03-27 deposited with the CCDC.	2024-05-17 downloaded from the CCDC.
;
_cell_angle_alpha 90
_cell_angle_beta 98.777(4)
_cell_angle_gamma 90
_cell_formula_units_Z 4
_cell_length_a 13.1867(6)
_cell_length_b 14.9870(6)
_cell_length_c 8.0323(4)
_cell_measurement_reflns_used 8289
_cell_measurement_temperature 293(2)
_cell_measurement_theta_max 30.3060
_cell_measurement_theta_min 3.2960
_cell_volume 1568.83(12)
_computing_cell_refinement 'CrysAlisPro 1.171.42.69a (Rigaku OD, 2022)'
_computing_data_collection 'CrysAlisPro 1.171.42.69a (Rigaku OD, 2022)'
_computing_data_reduction 'CrysAlisPro 1.171.42.69a (Rigaku OD, 2022)'
_computing_molecular_graphics 'Olex2 1.5 (Dolomanov et al., 2009)'
_computing_publication_material 'Olex2 1.5 (Dolomanov et al., 2009)'
_computing_structure_refinement 'SHELXL 2018/3 (Sheldrick, 2015)'
_computing_structure_solution 'SHELXT 2018/2 (Sheldrick, 2018)'
_diffrn_ambient_temperature 293(2)
_diffrn_detector 'Hybrid Pixel Array Detector'
_diffrn_detector_area_resol_mean 10.0000
_diffrn_detector_type HyPix
_diffrn_measured_fraction_theta_full 0.998
_diffrn_measured_fraction_theta_max 0.824
_diffrn_measurement_details
;
List of Runs (angles in degrees, time in seconds):

  # Type    Start    End  Width  t~exp~   \w     \q     \k     \f   Frames
#--------------------------------------------------------------------------
  1  \w    -23.00  27.00   0.50   10.47    --   -5.68 -99.00   0.00  100
  2  \w    -23.00  27.00   0.50   10.47    --   -5.68 -99.00 -30.00  100
  3  \w    -28.00  67.00   0.50   10.47    --   -5.68  77.00 -30.00  190
  4  \w    -23.00  38.00   0.50   10.47    --    5.83 -99.00-180.00  122
  5  \w    -81.00  -5.00   0.50   10.47    --   -5.68 -19.00-120.00  152
;
_diffrn_measurement_device 'four-circle diffractometer'
_diffrn_measurement_device_type 'XtaLAB Synergy, Single source at home/near, HyPix'
_diffrn_measurement_method '\w scans'
_diffrn_orient_matrix_type 'CrysAlisPro convention (1999,Acta A55,543-557)'
_diffrn_orient_matrix_UB_11 -0.0421740000
_diffrn_orient_matrix_UB_12 0.0228589000
_diffrn_orient_matrix_UB_13 -0.0466832000
_diffrn_orient_matrix_UB_21 -0.0297594000
_diffrn_orient_matrix_UB_22 -0.0395313000
_diffrn_orient_matrix_UB_23 -0.0030844000
_diffrn_orient_matrix_UB_31 -0.0172858000
_diffrn_orient_matrix_UB_32 0.0124049000
_diffrn_orient_matrix_UB_33 0.0761358000
_diffrn_radiation_monochromator mirror
_diffrn_radiation_probe x-ray
_diffrn_radiation_type 'Mo K\a'
_diffrn_radiation_wavelength 0.71073
_diffrn_reflns_av_R_equivalents 0.0372
_diffrn_reflns_av_unetI/netI 0.0321
_diffrn_reflns_Laue_measured_fraction_full 0.998
_diffrn_reflns_Laue_measured_fraction_max 0.824
_diffrn_reflns_limit_h_max 19
_diffrn_reflns_limit_h_min -18
_diffrn_reflns_limit_k_max 21
_diffrn_reflns_limit_k_min -19
_diffrn_reflns_limit_l_max 10
_diffrn_reflns_limit_l_min -11
_diffrn_reflns_number 18230
_diffrn_reflns_point_group_measured_fraction_full 0.998
_diffrn_reflns_point_group_measured_fraction_max 0.824
_diffrn_reflns_theta_full 25.242
_diffrn_reflns_theta_max 31.046
_diffrn_reflns_theta_min 3.136
_diffrn_source 'micro-focus sealed X-ray tube'
_diffrn_source_type 'PhotonJet (Mo) X-ray Source'
_exptl_absorpt_coefficient_mu 0.100
_exptl_absorpt_correction_T_max 1.00000
_exptl_absorpt_correction_T_min 0.44804
_exptl_absorpt_correction_type multi-scan
_exptl_absorpt_process_details
;
CrysAlisPro 1.171.42.69a (Rigaku Oxford Diffraction, 2022)
Empirical absorption correction using spherical harmonics,
implemented in SCALE3 ABSPACK scaling algorithm.
;
_exptl_crystal_colour 'metallic yellowish yellow'
_exptl_crystal_colour_lustre metallic
_exptl_crystal_colour_modifier yellowish
_exptl_crystal_colour_primary yellow
_exptl_crystal_density_diffrn 1.416
_exptl_crystal_description needle
_exptl_crystal_F_000 696
_exptl_crystal_preparation 'Slow evaporation in methaol and chloroform mixture'
_exptl_crystal_recrystallization_method Evaporation
_exptl_crystal_size_max 0.2
_exptl_crystal_size_mid 0.1
_exptl_crystal_size_min 0.1
_refine_diff_density_max 0.210
_refine_diff_density_min -0.208
_refine_diff_density_rms 0.036
_refine_ls_extinction_method none
_refine_ls_goodness_of_fit_ref 1.073
_refine_ls_hydrogen_treatment constr
_refine_ls_matrix_type full
_refine_ls_number_parameters 226
_refine_ls_number_reflns 4134
_refine_ls_number_restraints 0
_refine_ls_restrained_S_all 1.073
_refine_ls_R_factor_all 0.0715
_refine_ls_R_factor_gt 0.0457
_refine_ls_shift/su_max 0.000
_refine_ls_shift/su_mean 0.000
_refine_ls_structure_factor_coef Fsqd
_refine_ls_weighting_details 'w=1/[\s^2^(Fo^2^)+(0.0573P)^2^+0.1447P] where P=(Fo^2^+2Fc^2^)/3'
_refine_ls_weighting_scheme calc
_refine_ls_wR_factor_gt 0.1123
_refine_ls_wR_factor_ref 0.1229
_reflns_Friedel_coverage 0.000
_reflns_number_gt 2829
_reflns_number_total 4134
_reflns_threshold_expression 'I > 2\s(I)'
_cod_data_source_file d4ob00749b2.cif
_cod_data_source_block akp-a-6171_auto
_cod_depositor_comments 'Adding full bibliography for 7159958.cif.'
_cod_database_code 7159958
_shelx_shelxl_version_number 2018/3
_chemical_oxdiff_formula 'C N O H'
_chemical_oxdiff_usercomment 02.12.2022
_shelx_space_group_comment
;
The symmetry employed for this shelxl refinement is uniquely defined
by the following loop, which should always be used as a source of
symmetry information in preference to the above space-group names.
They are only intended as comments.
;
_shelx_estimated_absorpt_t_max 0.990
_shelx_estimated_absorpt_t_min 0.980
_olex2_refinement_description
;
1. Fixed Uiso
 At 1.2 times of:
  All C(H) groups, All C(H,H) groups
2.a Secondary CH2 refined with riding coordinates:
 C10(H10A,H10B), C11(H11A,H11B), C18(H18A,H18B)
2.b Aromatic/amide H refined with riding coordinates:
 C2(H2), C5(H5), C16(H16), C6(H6), C12(H12), C15(H15), C14(H14), C13(H13)
;
_olex2_submission_original_sample_id AKP-A-6171
_olex2_submission_special_instructions 'No special instructions were received'
_oxdiff_exptl_absorpt_empirical_details
;
Empirical correction (ABSPACK) includes:
- Absorption correction using spherical harmonics
- Frame scaling
;
_oxdiff_exptl_absorpt_empirical_full_max 1.652
_oxdiff_exptl_absorpt_empirical_full_min 0.597

loop_
_space_group_symop_operation_xyz
'x, y, z'
'-x, y+1/2, -z+1/2'
'-x, -y, -z'
'x, -y-1/2, z-1/2'

loop_
_atom_site_label
_atom_site_type_symbol
_atom_site_fract_x
_atom_site_fract_y
_atom_site_fract_z
_atom_site_U_iso_or_equiv
_atom_site_adp_type
_atom_site_occupancy
_atom_site_site_symmetry_order
_atom_site_calc_flag
_atom_site_refinement_flags_posn
_atom_site_refinement_flags_adp
_atom_site_refinement_flags_occupancy
_atom_site_disorder_assembly
_atom_site_disorder_group
O1 O 0.61286(7) 0.63871(6) 0.10589(11) 0.0389(2) Uani 1 1 d . . . . .
O2 O 0.55975(8) 0.75268(6) -0.05758(14) 0.0517(3) Uani 1 1 d . . . . .
O3 O 0.74320(8) 0.39976(6) 0.46516(13) 0.0483(3) Uani 1 1 d . . . . .
N1 N 0.85452(8) 0.52367(7) 0.43490(14) 0.0404(3) Uani 1 1 d . . . . .
C4 C 0.49333(10) 0.53567(8) 0.20292(15) 0.0361(3) Uani 1 1 d . . . . .
C9 C 0.59334(10) 0.56449(8) 0.19725(15) 0.0347(3) Uani 1 1 d . . . . .
N2 N 0.22371(10) 0.61503(11) 0.02841(19) 0.0639(4) Uani 1 1 d . . . . .
C17 C 0.85128(9) 0.56869(8) 0.59098(16) 0.0367(3) Uani 1 1 d . . . . .
C7 C 0.66378(11) 0.44544(8) 0.37307(16) 0.0391(3) Uani 1 1 d . . . . .
C2 C 0.43077(10) 0.66168(9) 0.03067(17) 0.0415(3) Uani 1 1 d . . . . .
H2 H 0.376539 0.695765 -0.023151 0.050 Uiso 1 1 calc R U . . .
C1 C 0.53460(10) 0.68919(8) 0.01979(17) 0.0396(3) Uani 1 1 d . . . . .
C3 C 0.41002(10) 0.58838(9) 0.11611(16) 0.0387(3) Uani 1 1 d . . . . .
C8 C 0.67965(10) 0.52187(8) 0.28230(16) 0.0368(3) Uani 1 1 d . . . . .
C5 C 0.48189(11) 0.45798(9) 0.29609(17) 0.0416(3) Uani 1 1 d . . . . .
H5 H 0.416356 0.436248 0.301005 0.050 Uiso 1 1 calc R U . . .
N3 N 0.17872(12) 0.66565(11) 0.1103(2) 0.0709(4) Uani 1 1 d . . . . .
C16 C 0.77788(10) 0.63299(9) 0.61139(18) 0.0414(3) Uani 1 1 d . . . . .
H16 H 0.726305 0.646479 0.522518 0.050 Uiso 1 1 calc R U . . .
C6 C 0.56490(11) 0.41366(9) 0.37964(17) 0.0431(3) Uani 1 1 d . . . . .
H6 H 0.555597 0.362402 0.440800 0.052 Uiso 1 1 calc R U . . .
C10 C 0.78717(10) 0.55776(9) 0.28687(17) 0.0412(3) Uani 1 1 d . . . . .
H10A H 0.813465 0.539925 0.185493 0.049 Uiso 1 1 calc R U . . .
H10B H 0.785878 0.622441 0.290550 0.049 Uiso 1 1 calc R U . . .
C12 C 0.92673(11) 0.54918(10) 0.72735(18) 0.0460(3) Uani 1 1 d . . . . .
H12 H 0.975477 0.505556 0.716667 0.055 Uiso 1 1 calc R U . . .
C15 C 0.78172(12) 0.67683(9) 0.7640(2) 0.0494(4) Uani 1 1 d . . . . .
H15 H 0.732300 0.719544 0.776674 0.059 Uiso 1 1 calc R U . . .
C11 C 0.84536(11) 0.42860(10) 0.43935(19) 0.0470(3) Uani 1 1 d . . . . .
H11A H 0.895639 0.405244 0.529598 0.056 Uiso 1 1 calc R U . . .
H11B H 0.860426 0.404007 0.334129 0.056 Uiso 1 1 calc R U . . .
C18 C 0.30206(11) 0.55925(11) 0.12838(19) 0.0488(4) Uani 1 1 d . . . . .
H18A H 0.293090 0.497935 0.090299 0.059 Uiso 1 1 calc R U . . .
H18B H 0.292041 0.561125 0.245477 0.059 Uiso 1 1 calc R U . . .
C14 C 0.85736(14) 0.65826(11) 0.8972(2) 0.0562(4) Uani 1 1 d . . . . .
H14 H 0.859748 0.688551 0.998798 0.067 Uiso 1 1 calc R U . . .
C13 C 0.92973(13) 0.59399(11) 0.8780(2) 0.0552(4) Uani 1 1 d . . . . .
H13 H 0.981008 0.580796 0.967478 0.066 Uiso 1 1 calc R U . . .
N4 N 0.1299(2) 0.71308(15) 0.1726(4) 0.1236(8) Uani 1 1 d . . . . .

loop_
_atom_site_aniso_label
_atom_site_aniso_U_11
_atom_site_aniso_U_22
_atom_site_aniso_U_33
_atom_site_aniso_U_23
_atom_site_aniso_U_13
_atom_site_aniso_U_12
O1 0.0396(5) 0.0378(5) 0.0406(5) 0.0037(4) 0.0105(4) -0.0037(4)
O2 0.0551(6) 0.0411(6) 0.0606(7) 0.0112(4) 0.0144(5) -0.0001(4)
O3 0.0526(6) 0.0421(5) 0.0508(6) 0.0089(4) 0.0103(5) 0.0010(4)
N1 0.0389(6) 0.0428(6) 0.0407(6) 0.0010(5) 0.0096(5) 0.0040(5)
C4 0.0393(7) 0.0386(7) 0.0320(6) -0.0069(5) 0.0108(5) -0.0049(5)
C9 0.0413(7) 0.0332(6) 0.0311(6) -0.0030(5) 0.0108(5) -0.0046(5)
N2 0.0437(7) 0.0841(10) 0.0639(9) 0.0012(8) 0.0086(7) 0.0082(7)
C17 0.0331(6) 0.0378(7) 0.0407(7) 0.0023(5) 0.0105(5) -0.0021(5)
C7 0.0478(7) 0.0353(7) 0.0355(7) -0.0022(5) 0.0103(6) -0.0008(5)
C2 0.0402(7) 0.0419(7) 0.0429(7) -0.0034(6) 0.0079(6) 0.0015(6)
C1 0.0452(7) 0.0345(7) 0.0399(7) -0.0024(5) 0.0089(6) 0.0014(5)
C3 0.0392(7) 0.0432(7) 0.0352(7) -0.0089(5) 0.0104(5) -0.0039(5)
C8 0.0407(7) 0.0381(7) 0.0331(6) -0.0024(5) 0.0101(5) -0.0045(5)
C5 0.0436(7) 0.0419(7) 0.0419(7) -0.0061(6) 0.0148(6) -0.0105(6)
N3 0.0611(9) 0.0600(9) 0.0938(12) 0.0042(8) 0.0190(9) 0.0022(7)
C16 0.0385(7) 0.0377(7) 0.0485(8) 0.0037(6) 0.0084(6) 0.0022(5)
C6 0.0548(8) 0.0350(7) 0.0419(7) 0.0007(5) 0.0154(6) -0.0074(6)
C10 0.0399(7) 0.0469(7) 0.0377(7) 0.0032(6) 0.0089(6) -0.0037(6)
C12 0.0372(7) 0.0510(8) 0.0500(8) 0.0034(6) 0.0074(6) 0.0059(6)
C15 0.0555(8) 0.0376(7) 0.0586(9) -0.0017(6) 0.0202(7) 0.0032(6)
C11 0.0471(8) 0.0458(8) 0.0497(8) -0.0016(6) 0.0128(7) 0.0050(6)
C18 0.0400(7) 0.0604(9) 0.0471(8) -0.0003(7) 0.0100(6) -0.0038(6)
C14 0.0746(11) 0.0493(9) 0.0463(8) -0.0064(7) 0.0150(8) -0.0034(8)
C13 0.0575(9) 0.0607(10) 0.0447(8) 0.0023(7) -0.0006(7) -0.0017(7)
N4 0.1351(19) 0.0919(15) 0.151(2) -0.0028(14) 0.0457(17) 0.0433(15)

loop_
_atom_type_symbol
_atom_type_description
_atom_type_scat_dispersion_real
_atom_type_scat_dispersion_imag
_atom_type_scat_source
C C 0.0033 0.0016 'International Tables Vol C Tables 4.2.6.8 and 6.1.1.4'
H H 0.0000 0.0000 'International Tables Vol C Tables 4.2.6.8 and 6.1.1.4'
N N 0.0061 0.0033 'International Tables Vol C Tables 4.2.6.8 and 6.1.1.4'
O O 0.0106 0.0060 'International Tables Vol C Tables 4.2.6.8 and 6.1.1.4'

loop_
_geom_angle_atom_site_label_1
_geom_angle_atom_site_label_2
_geom_angle_atom_site_label_3
_geom_angle
_geom_angle_site_symmetry_1
_geom_angle_site_symmetry_3
_geom_angle_publ_flag
C1 O1 C9 121.60(10) . . ?
C7 O3 C11 114.93(10) . . ?
C17 N1 C10 116.87(11) . . ?
C17 N1 C11 115.72(11) . . ?
C11 N1 C10 108.96(11) . . ?
C9 C4 C3 117.93(11) . . ?
C9 C4 C5 116.94(12) . . ?
C5 C4 C3 125.13(12) . . ?
O1 C9 C4 121.44(12) . . ?
O1 C9 C8 115.28(11) . . ?
C8 C9 C4 123.28(11) . . ?
N3 N2 C18 114.81(15) . . ?
C16 C17 N1 122.94(12) . . ?
C16 C17 C12 118.56(13) . . ?
C12 C17 N1 118.47(11) . . ?
O3 C7 C8 122.07(12) . . ?
O3 C7 C6 116.77(11) . . ?
C8 C7 C6 121.11(13) . . ?
C1 C2 H2 118.9 . . ?
C3 C2 H2 118.9 . . ?
C3 C2 C1 122.14(13) . . ?
O1 C1 C2 117.20(11) . . ?
O2 C1 O1 116.53(12) . . ?
O2 C1 C2 126.27(13) . . ?
C4 C3 C18 117.84(12) . . ?
C2 C3 C4 119.62(12) . . ?
C2 C3 C18 122.53(13) . . ?
C9 C8 C7 117.30(12) . . ?
C9 C8 C10 122.88(11) . . ?
C7 C8 C10 119.74(12) . . ?
C4 C5 H5 119.3 . . ?
C6 C5 C4 121.45(12) . . ?
C6 C5 H5 119.3 . . ?
N4 N3 N2 173.2(2) . . ?
C17 C16 H16 120.0 . . ?
C15 C16 C17 120.01(14) . . ?
C15 C16 H16 120.0 . . ?
C7 C6 H6 120.1 . . ?
C5 C6 C7 119.89(12) . . ?
C5 C6 H6 120.1 . . ?
N1 C10 C8 110.25(10) . . ?
N1 C10 H10A 109.6 . . ?
N1 C10 H10B 109.6 . . ?
C8 C10 H10A 109.6 . . ?
C8 C10 H10B 109.6 . . ?
H10A C10 H10B 108.1 . . ?
C17 C12 H12 119.7 . . ?
C13 C12 C17 120.59(13) . . ?
C13 C12 H12 119.7 . . ?
C16 C15 H15 119.4 . . ?
C14 C15 C16 121.11(14) . . ?
C14 C15 H15 119.4 . . ?
O3 C11 H11A 109.1 . . ?
O3 C11 H11B 109.1 . . ?
N1 C11 O3 112.44(11) . . ?
N1 C11 H11A 109.1 . . ?
N1 C11 H11B 109.1 . . ?
H11A C11 H11B 107.8 . . ?
N2 C18 C3 113.09(13) . . ?
N2 C18 H18A 109.0 . . ?
N2 C18 H18B 109.0 . . ?
C3 C18 H18A 109.0 . . ?
C3 C18 H18B 109.0 . . ?
H18A C18 H18B 107.8 . . ?
C15 C14 H14 120.5 . . ?
C15 C14 C13 119.05(14) . . ?
C13 C14 H14 120.5 . . ?
C12 C13 C14 120.67(15) . . ?
C12 C13 H13 119.7 . . ?
C14 C13 H13 119.7 . . ?

loop_
_geom_bond_atom_site_label_1
_geom_bond_atom_site_label_2
_geom_bond_distance
_geom_bond_site_symmetry_2
_geom_bond_publ_flag
O1 C9 1.3783(14) . ?
O1 C1 1.3776(16) . ?
O2 C1 1.2102(15) . ?
O3 C7 1.3697(17) . ?
O3 C11 1.4595(17) . ?
N1 C17 1.4300(17) . ?
N1 C10 1.4634(17) . ?
N1 C11 1.4307(18) . ?
C4 C9 1.3951(18) . ?
C4 C3 1.4434(19) . ?
C4 C5 1.4045(18) . ?
C9 C8 1.3903(19) . ?
N2 N3 1.216(2) . ?
N2 C18 1.469(2) . ?
C17 C16 1.3931(18) . ?
C17 C12 1.394(2) . ?
C7 C8 1.3906(18) . ?
C7 C6 1.3967(19) . ?
C2 H2 0.9300 . ?
C2 C1 1.4452(19) . ?
C2 C3 1.3454(19) . ?
C3 C18 1.5066(19) . ?
C8 C10 1.5118(18) . ?
C5 H5 0.9300 . ?
C5 C6 1.366(2) . ?
N3 N4 1.126(2) . ?
C16 H16 0.9300 . ?
C16 C15 1.385(2) . ?
C6 H6 0.9300 . ?
C10 H10A 0.9700 . ?
C10 H10B 0.9700 . ?
C12 H12 0.9300 . ?
C12 C13 1.379(2) . ?
C15 H15 0.9300 . ?
C15 C14 1.375(2) . ?
C11 H11A 0.9700 . ?
C11 H11B 0.9700 . ?
C18 H18A 0.9700 . ?
C18 H18B 0.9700 . ?
C14 H14 0.9300 . ?
C14 C13 1.381(2) . ?
C13 H13 0.9300 . ?

loop_
_geom_torsion_atom_site_label_1
_geom_torsion_atom_site_label_2
_geom_torsion_atom_site_label_3
_geom_torsion_atom_site_label_4
_geom_torsion
_geom_torsion_site_symmetry_1
_geom_torsion_site_symmetry_2
_geom_torsion_site_symmetry_3
_geom_torsion_site_symmetry_4
_geom_torsion_publ_flag
O1 C9 C8 C7 -178.57(10) . . . . ?
O1 C9 C8 C10 4.74(18) . . . . ?
O3 C7 C8 C9 -178.14(11) . . . . ?
O3 C7 C8 C10 -1.34(19) . . . . ?
O3 C7 C6 C5 177.49(11) . . . . ?
N1 C17 C16 C15 -177.23(12) . . . . ?
N1 C17 C12 C13 176.84(13) . . . . ?
C4 C9 C8 C7 1.77(19) . . . . ?
C4 C9 C8 C10 -174.92(11) . . . . ?
C4 C3 C18 N2 -177.09(12) . . . . ?
C4 C5 C6 C7 -0.1(2) . . . . ?
C9 O1 C1 O2 -179.51(11) . . . . ?
C9 O1 C1 C2 0.68(17) . . . . ?
C9 C4 C3 C2 1.31(18) . . . . ?
C9 C4 C3 C18 -177.52(11) . . . . ?
C9 C4 C5 C6 1.11(19) . . . . ?
C9 C8 C10 N1 156.33(12) . . . . ?
C17 N1 C10 C8 -81.71(14) . . . . ?
C17 N1 C11 O3 68.72(15) . . . . ?
C17 C16 C15 C14 0.2(2) . . . . ?
C17 C12 C13 C14 0.8(2) . . . . ?
C7 O3 C11 N1 43.14(16) . . . . ?
C7 C8 C10 N1 -20.28(17) . . . . ?
C2 C3 C18 N2 4.1(2) . . . . ?
C1 O1 C9 C4 1.78(17) . . . . ?
C1 O1 C9 C8 -177.88(11) . . . . ?
C1 C2 C3 C4 1.14(19) . . . . ?
C1 C2 C3 C18 179.91(12) . . . . ?
C3 C4 C9 O1 -2.77(17) . . . . ?
C3 C4 C9 C8 176.86(11) . . . . ?
C3 C4 C5 C6 -177.63(12) . . . . ?
C3 C2 C1 O1 -2.15(19) . . . . ?
C3 C2 C1 O2 178.06(13) . . . . ?
C8 C7 C6 C5 -0.1(2) . . . . ?
C5 C4 C9 O1 178.39(11) . . . . ?
C5 C4 C9 C8 -1.97(19) . . . . ?
C5 C4 C3 C2 -179.96(12) . . . . ?
C5 C4 C3 C18 1.21(19) . . . . ?
N3 N2 C18 C3 -106.26(16) . . . . ?
C16 C17 C12 C13 -1.3(2) . . . . ?
C16 C15 C14 C13 -0.7(2) . . . . ?
C6 C7 C8 C9 -0.70(19) . . . . ?
C6 C7 C8 C10 176.11(12) . . . . ?
C10 N1 C17 C16 9.62(17) . . . . ?
C10 N1 C17 C12 -168.47(12) . . . . ?
C10 N1 C11 O3 -65.38(14) . . . . ?
C12 C17 C16 C15 0.86(19) . . . . ?
C15 C14 C13 C12 0.3(2) . . . . ?
C11 O3 C7 C8 -9.33(18) . . . . ?
C11 O3 C7 C6 173.13(11) . . . . ?
C11 N1 C17 C16 -120.79(14) . . . . ?
C11 N1 C17 C12 61.12(16) . . . . ?
C11 N1 C10 C8 51.80(14) . . . . ?
